data_4308150
loop_
_publ_author_name
'Sanjit Konar'
'Jerzy Zo\'n'
'Andrey V. Prosvirin'
'Kim R. Dunbar'
'Abraham Clearfield'

_publ_section_title
;
Synthesis and Characterization of Four Metal-Organophosphonates with
One-, Two-, and Three-Dimensional Structures
;
_journal_name_full 'Inorganic Chemistry'
_journal_page_first 5229
_journal_page_last 5236
_journal_paper_doi 10.1021/ic070132u
_journal_volume 46
_journal_year 2007
_chemical_formula_sum 'C8 H12 Co2 O8 P2'
_chemical_formula_weight 415.88
_chemical_name_systematic
; 
 ? 
;
_space_group_IT_number 62
_symmetry_cell_setting orthorhombic
_symmetry_space_group_name_Hall '-P 2ac 2n'
_symmetry_space_group_name_H-M 'P n m a'
_atom_sites_solution_hydrogens geom
_atom_sites_solution_primary direct
_atom_sites_solution_secondary difmap
_audit_creation_method SHELXL-97
_cell_angle_alpha 90.00
_cell_angle_beta 90.00
_cell_angle_gamma 90.00
_cell_formula_units_Z 4
_cell_length_a 21.744(4)
_cell_length_b 5.6744(10)
_cell_length_c 4.7927(9)
_cell_measurement_temperature 110(2)
_cell_volume 591.34(19)
_computing_cell_refinement 'Bruker SMART'
_computing_data_collection 'Bruker SMART'
_computing_data_reduction 'Bruker SAINT'
_computing_molecular_graphics 'Bruker SHELXTL'
_computing_publication_material 'Bruker SHELXTL'
_computing_structure_refinement 'SHELXL-97 (Sheldrick, 1997)'
_computing_structure_solution 'SHELXS-97 (Sheldrick, 1990)'
_diffrn_ambient_temperature 273(2)
_diffrn_measured_fraction_theta_full 1.000
_diffrn_measured_fraction_theta_max 1.000
_diffrn_measurement_device_type 'CCD area detector'
_diffrn_measurement_method 'phi and omega scans'
_diffrn_radiation_monochromator graphite
_diffrn_radiation_source 'fine-focus sealed tube'
_diffrn_radiation_type MoK\a
_diffrn_radiation_wavelength 0.71073
_diffrn_reflns_av_R_equivalents 0.0565
_diffrn_reflns_av_sigmaI/netI 0.0301
_diffrn_reflns_limit_h_max 24
_diffrn_reflns_limit_h_min -24
_diffrn_reflns_limit_k_max 6
_diffrn_reflns_limit_k_min -4
_diffrn_reflns_limit_l_max 5
_diffrn_reflns_limit_l_min -5
_diffrn_reflns_number 2567
_diffrn_reflns_theta_full 23.81
_diffrn_reflns_theta_max 23.81
_diffrn_reflns_theta_min 1.87
_exptl_absorpt_coefficient_mu 3.127
_exptl_absorpt_correction_type 'Bruker SADABS V2.10'
_exptl_crystal_colour Pink
_exptl_crystal_density_diffrn 2.595
_exptl_crystal_density_method 'not measured'
_exptl_crystal_description Needle
_exptl_crystal_F_000 460
_exptl_crystal_size_max 0.38
_exptl_crystal_size_mid 0.12
_exptl_crystal_size_min 0.11
_refine_diff_density_max 2.718
_refine_diff_density_min -1.311
_refine_diff_density_rms 0.390
_refine_ls_extinction_method none
_refine_ls_goodness_of_fit_ref 1.253
_refine_ls_hydrogen_treatment mixed
_refine_ls_matrix_type full
_refine_ls_number_parameters 66
_refine_ls_number_reflns 508
_refine_ls_number_restraints 0
_refine_ls_restrained_S_all 1.253
_refine_ls_R_factor_all 0.0816
_refine_ls_R_factor_gt 0.0712
_refine_ls_shift/su_max 0.312
_refine_ls_shift/su_mean 0.006
_refine_ls_structure_factor_coef Fsqd
_refine_ls_weighting_details 'calc w=1/[\s^2^(Fo^2^)+(0.1523P)^2^+1.7637P] where P=(Fo^2^+2Fc^2^)/3'
_refine_ls_weighting_scheme calc
_refine_ls_wR_factor_gt 0.1909
_refine_ls_wR_factor_ref 0.2107
_reflns_number_gt 467
_reflns_number_total 508
_reflns_threshold_expression >2sigma(I)
_cod_data_source_file ic070132u-file005.cif
_cod_data_source_block Complex_4
_cod_database_code 4308150

loop_
_symmetry_equiv_pos_as_xyz
'x, y, z'
'-x+1/2, -y, z+1/2'
'-x, y+1/2, -z'
'x+1/2, -y+1/2, -z+1/2'
'-x, -y, -z'
'x-1/2, y, -z-1/2'
'x, -y-1/2, z'
'-x-1/2, y-1/2, z-1/2'

loop_
_atom_site_label
_atom_site_type_symbol
_atom_site_fract_x
_atom_site_fract_y
_atom_site_fract_z
_atom_site_U_iso_or_equiv
_atom_site_adp_type
_atom_site_occupancy
_atom_site_symmetry_multiplicity
_atom_site_calc_flag
_atom_site_refinement_flags
_atom_site_disorder_assembly
_atom_site_disorder_group
C2 C 0.4668(6) -0.081(2) 0.232(3) 0.075(4) Uani 1 1 d . . .
H2 H 0.4835 -0.0412 0.4159 0.090 Uiso 1 1 calc R . .
C3 C 0.4533(7) 0.141(2) 0.113(3) 0.073(4) Uani 1 1 d . . .
C4 C 0.4878(5) 0.2500 -0.119(2) 0.033(3) Uani 1 2 d S . .
O5 O 0.1650(3) 0.2500 0.2859(15) 0.0146(16) Uani 1 2 d S . .
H5 H 0.1694 0.1422 0.1737 0.022 Uiso 0.50 1 calc PR . .
Co1 Co 0.24054(6) 0.2500 0.5742(2) 0.0116(8) Uani 1 2 d S . .
P2 P 0.32562(11) 0.2500 0.1373(5) 0.0110(9) Uani 1 2 d S . .
O2 O 0.3194(3) 0.2500 0.8230(15) 0.0151(16) Uani 1 2 d S . .
O1 O 0.2948(2) 0.0354(8) 0.2786(10) 0.0187(13) Uani 1 1 d . . .
C1 C 0.4040(5) 0.2500 0.232(3) 0.062(6) Uani 1 2 d S . .
H1 H 0.4081 0.2500 0.4354 0.074 Uiso 1 2 calc SR . .

loop_
_atom_site_aniso_label
_atom_site_aniso_U_11
_atom_site_aniso_U_22
_atom_site_aniso_U_33
_atom_site_aniso_U_23
_atom_site_aniso_U_13
_atom_site_aniso_U_12
C2 0.070(8) 0.079(9) 0.076(8) 0.014(9) -0.031(7) -0.016(7)
C3 0.099(10) 0.048(7) 0.071(8) -0.002(6) -0.020(7) 0.006(7)
C4 0.005(5) 0.079(10) 0.014(5) 0.000 0.006(4) 0.000
O5 0.018(4) 0.013(4) 0.012(3) 0.000 0.001(3) 0.000
Co1 0.0124(11) 0.0125(11) 0.0098(11) 0.000 0.0004(5) 0.000
P2 0.0086(14) 0.0128(15) 0.0117(14) 0.000 -0.0003(10) 0.000
O2 0.013(3) 0.018(4) 0.014(4) 0.000 0.004(3) 0.000
O1 0.026(3) 0.020(3) 0.011(2) 0.001(2) 0.005(2) -0.010(2)
C1 0.000(4) 0.170(17) 0.015(6) 0.000 0.015(4) 0.000

loop_
_atom_type_symbol
_atom_type_description
_atom_type_scat_dispersion_real
_atom_type_scat_dispersion_imag
_atom_type_scat_source
C C 0.0033 0.0016 'International Tables Vol C Tables 4.2.6.8 and 6.1.1.4'
H H 0.0000 0.0000 'International Tables Vol C Tables 4.2.6.8 and 6.1.1.4'
O O 0.0106 0.0060 'International Tables Vol C Tables 4.2.6.8 and 6.1.1.4'
P P 0.1023 0.0942 'International Tables Vol C Tables 4.2.6.8 and 6.1.1.4'
Co Co 0.3494 0.9721 'International Tables Vol C Tables 4.2.6.8 and 6.1.1.4'

loop_
_geom_angle_atom_site_label_1
_geom_angle_atom_site_label_2
_geom_angle_atom_site_label_3
_geom_angle
_geom_angle_site_symmetry_1
_geom_angle_site_symmetry_3
_geom_angle_publ_flag
C3 C2 C4 124.7(13) . 5_655 ?
C3 C2 C2 153.1(8) . 7 ?
C4 C2 C2 49.6(5) 5_655 7 ?
C3 C3 C1 63.0(6) 7_565 . ?
C3 C3 C2 153.1(8) 7_565 . ?
C1 C3 C2 113.6(13) . . ?
C3 C3 C4 65.3(5) 7_565 . ?
C1 C3 C4 121.6(10) . . ?
C2 C3 C4 124.8(14) . . ?
C2 C4 C2 80.8(11) 3_655 5_655 ?
C2 C4 C3 110.1(8) 3_655 7_565 ?
C2 C4 C3 152.3(10) 5_655 7_565 ?
C2 C4 C3 152.3(10) 3_655 . ?
C2 C4 C3 110.1(8) 5_655 . ?
C3 C4 C3 49.4(11) 7_565 . ?
O1 Co1 O1 104.9(3) 2 8_666 ?
O1 Co1 O2 91.99(17) 2 . ?
O1 Co1 O2 91.99(17) 8_666 . ?
O1 Co1 O5 91.21(17) 2 . ?
O1 Co1 O5 91.21(17) 8_666 . ?
O2 Co1 O5 174.7(2) . . ?
O1 Co1 O1 94.08(11) 2 . ?
O1 Co1 O1 161.0(2) 8_666 . ?
O2 Co1 O1 85.9(2) . . ?
O5 Co1 O1 89.75(19) . . ?
O1 Co1 O1 161.0(2) 2 7_565 ?
O1 Co1 O1 94.08(11) 8_666 7_565 ?
O2 Co1 O1 85.9(2) . 7_565 ?
O5 Co1 O1 89.75(19) . 7_565 ?
O1 Co1 O1 66.9(2) . 7_565 ?
O2 P2 O1 113.4(2) 1_554 7_565 ?
O2 P2 O1 113.4(2) 1_554 . ?
O1 P2 O1 103.9(4) 7_565 . ?
O2 P2 C1 110.0(5) 1_554 . ?
O1 P2 C1 107.8(3) 7_565 . ?
O1 P2 C1 107.8(3) . . ?
P2 O2 Co1 130.0(4) 1_556 . ?
P2 O1 Co1 125.2(3) . 2_554 ?
P2 O1 Co1 94.5(2) . . ?
Co1 O1 Co1 123.0(2) 2_554 . ?
C3 C1 C3 53.9(12) . 7_565 ?
C3 C1 P2 130.9(9) . . ?
C3 C1 P2 130.9(9) 7_565 . ?

loop_
_geom_bond_atom_site_label_1
_geom_bond_atom_site_label_2
_geom_bond_distance
_geom_bond_site_symmetry_2
_geom_bond_publ_flag
C2 C3 1.42(2) . ?
C2 C4 1.477(17) 5_655 ?
C2 C2 1.91(3) 7 ?
C3 C3 1.24(3) 7_565 ?
C3 C1 1.363(17) . ?
C3 C4 1.478(17) . ?
C4 C2 1.477(17) 3_655 ?
C4 C2 1.477(17) 5_655 ?
C4 C3 1.478(17) 7_565 ?
O5 Co1 2.146(7) . ?
Co1 O1 2.043(5) 2 ?
Co1 O1 2.043(5) 8_666 ?
Co1 O2 2.088(7) . ?
Co1 O1 2.209(5) . ?
Co1 O1 2.209(5) 7_565 ?
P2 O2 1.512(7) 1_554 ?
P2 O1 1.547(5) 7_565 ?
P2 O1 1.547(5) . ?
P2 C1 1.763(11) . ?
O2 P2 1.512(7) 1_556 ?
O1 Co1 2.043(5) 2_554 ?
C1 C3 1.363(17) 7_565 ?
